data_7028486
loop_
_publ_author_name
'Lee, Haeri'
'Noh, Tae Hwan'
'Jung, Ok-Sang'

_publ_section_title
;
 Halogen effects on photoluminescence and catalytic properties: a series
 of spatially arranged trimetallic zinc(ii) complexes.
;
_journal_issue 10
_journal_name_full 'Dalton transactions (Cambridge, England : 2003)'
_journal_page_first 3842
_journal_page_last 3849
_journal_paper_doi 10.1039/c3dt53137f
_journal_volume 43
_journal_year 2014
_chemical_formula_sum 'C33 H42 I6 N6 O6 Zn3'
_chemical_formula_weight 1576.24
_chemical_name_systematic
; 
 ? 
;
_space_group_IT_number 173
_symmetry_cell_setting hexagonal
_symmetry_space_group_name_Hall 'P 6c'
_symmetry_space_group_name_H-M 'P 63'
_atom_sites_solution_hydrogens geom
_atom_sites_solution_primary direct
_atom_sites_solution_secondary difmap
_audit_creation_method SHELXL-97
_cell_angle_alpha 90.00
_cell_angle_beta 90.00
_cell_angle_gamma 120.00
_cell_formula_units_Z 6
_cell_length_a 31.9496(2)
_cell_length_b 31.9496(2)
_cell_length_c 8.02110(10)
_cell_measurement_reflns_used 9840
_cell_measurement_temperature 173(2)
_cell_measurement_theta_max 27.73
_cell_measurement_theta_min 2.64
_cell_volume 7090.80(11)
_computing_cell_refinement 'Bruker APEX2'
_computing_data_collection 'Bruker APEX2'
_computing_data_reduction 'Bruker APEX2'
_computing_molecular_graphics 'Bruker SHELXTL'
_computing_publication_material 'Bruker SHELXTL'
_computing_structure_refinement 'SHELXL-97 (Sheldrick, 2008)'
_computing_structure_solution 'SHELXS-97 (Sheldrick, 2008)'
_diffrn_ambient_temperature 173(2)
_diffrn_measured_fraction_theta_full 1.000
_diffrn_measured_fraction_theta_max 1.000
_diffrn_measurement_device_type 'Bruker Breeze CCD'
_diffrn_measurement_method 'phi and omega scans'
_diffrn_radiation_monochromator graphite
_diffrn_radiation_source 'fine-focus sealed tube'
_diffrn_radiation_type MoK\a
_diffrn_radiation_wavelength 0.71073
_diffrn_reflns_av_R_equivalents 0.0427
_diffrn_reflns_av_unetI/netI 0.0551
_diffrn_reflns_limit_h_max 40
_diffrn_reflns_limit_h_min -38
_diffrn_reflns_limit_k_max 40
_diffrn_reflns_limit_k_min -37
_diffrn_reflns_limit_l_max 10
_diffrn_reflns_limit_l_min -10
_diffrn_reflns_number 39189
_diffrn_reflns_theta_full 28.26
_diffrn_reflns_theta_max 28.26
_diffrn_reflns_theta_min 0.74
_exptl_absorpt_coefficient_mu 5.473
_exptl_absorpt_correction_T_max 0.2302
_exptl_absorpt_correction_T_min 0.2019
_exptl_absorpt_correction_type multi-scan
_exptl_absorpt_process_details sadabs
_exptl_crystal_colour colorless
_exptl_crystal_density_diffrn 2.215
_exptl_crystal_density_method 'not measured'
_exptl_crystal_description block
_exptl_crystal_F_000 4428
_exptl_crystal_size_max 0.43
_exptl_crystal_size_mid 0.42
_exptl_crystal_size_min 0.38
_refine_diff_density_max 0.991
_refine_diff_density_min -1.090
_refine_diff_density_rms 0.186
_refine_ls_abs_structure_details 'Flack H D (1983), Acta Cryst. A39, 876-881'
_refine_ls_abs_structure_Flack 0.10(2)
_refine_ls_extinction_method none
_refine_ls_goodness_of_fit_ref 1.188
_refine_ls_hydrogen_treatment constr
_refine_ls_matrix_type full
_refine_ls_number_parameters 487
_refine_ls_number_reflns 11188
_refine_ls_number_restraints 1
_refine_ls_restrained_S_all 1.188
_refine_ls_R_factor_all 0.0633
_refine_ls_R_factor_gt 0.0529
_refine_ls_shift/su_max 0.001
_refine_ls_shift/su_mean 0.000
_refine_ls_structure_factor_coef Fsqd
_refine_ls_weighting_details 'calc w=1/[\s^2^(Fo^2^)+(0.0223P)^2^+30.5919P] where P=(Fo^2^+2Fc^2^)/3'
_refine_ls_weighting_scheme calc
_refine_ls_wR_factor_gt 0.0895
_refine_ls_wR_factor_ref 0.0923
_reflns_number_gt 9796
_reflns_number_total 11188
_reflns_threshold_expression >2sigma(I)
_cod_data_source_file c3dt53137f.txt
_cod_data_source_block Zn3I6
_cod_depositor_comments
;
The following automatic conversions were performed:

'_symmetry_cell_setting' value 'Hexagonal' changed to 'hexagonal'
according to
/usr/data/users/saulius/automatic-downloads/current/RSC/lib/dictionaries/cif_core.dic
dictionary named 'cif_core.dic' version 2.4.2 from 2011-04-26.

Automatic conversion script
Id: cif_fix_values 2281 2013-09-26 08:29:07Z andrius 
;
_cod_original_sg_symbol_H-M P6(3)
_cod_database_code 7028486

loop_
_symmetry_equiv_pos_as_xyz
'x, y, z'
'-y, x-y, z'
'-x+y, -x, z'
'-x, -y, z+1/2'
'y, -x+y, z+1/2'
'x-y, x, z+1/2'

loop_
_atom_site_label
_atom_site_type_symbol
_atom_site_fract_x
_atom_site_fract_y
_atom_site_fract_z
_atom_site_U_iso_or_equiv
_atom_site_adp_type
_atom_site_occupancy
_atom_site_symmetry_multiplicity
_atom_site_calc_flag
_atom_site_refinement_flags
Zn1 Zn 0.77189(3) 0.59281(3) 1.11954(14) 0.0227(2) Uani 1 1 d .
Zn2 Zn 0.55584(4) 0.07074(4) 0.64245(15) 0.0308(3) Uani 1 1 d .
Zn3 Zn 0.82565(3) 0.08506(3) 0.41322(13) 0.0220(2) Uani 1 1 d .
I1 I 0.76193(2) 0.53641(2) 1.36336(8) 0.02825(13) Uani 1 1 d .
I2 I 0.75588(2) 0.66106(2) 1.18350(8) 0.03341(15) Uani 1 1 d .
I3 I 0.57704(2) 0.12217(2) 0.90965(8) 0.03640(16) Uani 1 1 d .
I4 I 0.56216(3) -0.00454(3) 0.61306(11) 0.0507(2) Uani 1 1 d .
I5 I 0.73820(2) 0.06199(2) 0.36670(9) 0.03431(15) Uani 1 1 d .
I6 I 0.87109(2) 0.07618(2) 0.16246(8) 0.02657(13) Uani 1 1 d .
O1 O 0.7018(2) 0.4589(2) 0.9441(10) 0.0371(18) Uani 1 1 d .
O2 O 0.7201(2) 0.5487(2) 0.9513(8) 0.0271(15) Uani 1 1 d .
H2C H 0.7151 0.5240 1.0300 0.033 Uiso 1 1 d R
O3 O 0.6289(2) 0.2090(2) 0.4707(9) 0.0317(16) Uani 1 1 d .
O4 O 0.6074(3) 0.1173(3) 0.4822(10) 0.046(2) Uani 1 1 d .
H4C H 0.6201 0.1513 0.4984 0.055 Uiso 1 1 d R
O5 O 0.9029(2) 0.0260(2) 0.5729(9) 0.0293(16) Uani 1 1 d .
O6 O 0.8269(2) 0.0377(2) 0.5784(9) 0.0342(17) Uani 1 1 d .
H6D H 0.8456 0.0273 0.5155 0.041 Uiso 1 1 d R
N1 N 0.8350(2) 0.6153(3) 0.9918(9) 0.0220(16) Uani 1 1 d .
N2 N 0.7608(3) 0.4596(2) 0.7812(9) 0.0222(16) Uani 1 1 d .
H2B H 0.7698 0.4419 0.7242 0.027 Uiso 1 1 calc R
N3 N 0.4884(3) 0.0584(2) 0.5750(9) 0.0255(18) Uani 1 1 d .
N4 N 0.5703(3) 0.2066(2) 0.3073(10) 0.0298(19) Uani 1 1 d .
H4B H 0.5632 0.2234 0.2380 0.036 Uiso 1 1 calc R
N5 N 0.8637(3) 0.1480(3) 0.5434(9) 0.0236(17) Uani 1 1 d .
N6 N 0.9574(2) 0.0864(2) 0.7403(10) 0.0225(17) Uani 1 1 d .
H6C H 0.9842 0.0971 0.7981 0.027 Uiso 1 1 calc R
C1 C 0.8645(3) 0.6633(3) 0.9751(11) 0.030(2) Uani 1 1 d .
H1A H 0.8543 0.6843 1.0201 0.036 Uiso 1 1 calc R
C2 C 0.9077(3) 0.6831(3) 0.8977(13) 0.035(2) Uani 1 1 d .
H2A H 0.9267 0.7172 0.8846 0.042 Uiso 1 1 calc R
C3 C 0.9243(4) 0.6531(4) 0.8371(13) 0.041(3) Uani 1 1 d .
H3A H 0.9549 0.6663 0.7846 0.049 Uiso 1 1 calc R
C4 C 0.8952(3) 0.6038(3) 0.8551(14) 0.034(2) Uani 1 1 d .
H4A H 0.9056 0.5824 0.8164 0.041 Uiso 1 1 calc R
C5 C 0.8511(3) 0.5863(3) 0.9298(11) 0.0216(19) Uani 1 1 d .
C6 C 0.8174(3) 0.5326(3) 0.9436(11) 0.0212(19) Uani 1 1 d .
H6A H 0.7929 0.5260 1.0309 0.025 Uiso 1 1 calc R
H6B H 0.8359 0.5168 0.9769 0.025 Uiso 1 1 calc R
C7 C 0.7922(3) 0.5119(3) 0.7787(12) 0.0224(19) Uani 1 1 d .
H7A H 0.7726 0.5270 0.7488 0.027 Uiso 1 1 calc R
H7B H 0.8169 0.5205 0.6909 0.027 Uiso 1 1 calc R
C8 C 0.7194(3) 0.4372(3) 0.8647(13) 0.0244(19) Uani 1 1 d .
C9 C 0.6929(3) 0.3839(3) 0.8624(12) 0.0212(18) Uani 1 1 d .
C10 C 0.6426(3) 0.3595(3) 0.8632(12) 0.0221(18) Uani 1 1 d .
H10A H 0.6261 0.3773 0.8643 0.027 Uiso 1 1 calc R
C11 C 0.6767(3) 0.5498(3) 0.9325(14) 0.034(2) Uani 1 1 d .
H11A H 0.6568 0.5268 0.8460 0.041 Uiso 1 1 calc R
H11B H 0.6842 0.5825 0.9002 0.041 Uiso 1 1 calc R
H11C H 0.6590 0.5411 1.0384 0.041 Uiso 1 1 calc R
C12 C 0.4519(4) 0.0128(4) 0.5926(14) 0.043(3) Uani 1 1 d .
H12A H 0.4599 -0.0112 0.6221 0.052 Uiso 1 1 calc R
C13 C 0.4034(4) -0.0020(4) 0.5709(14) 0.046(3) Uani 1 1 d .
H13A H 0.3789 -0.0345 0.5908 0.055 Uiso 1 1 calc R
C14 C 0.3923(4) 0.0324(4) 0.5192(14) 0.044(3) Uani 1 1 d .
H14A H 0.3597 0.0239 0.4982 0.052 Uiso 1 1 calc R
C15 C 0.4297(3) 0.0800(3) 0.4983(12) 0.029(2) Uani 1 1 d .
H15A H 0.4228 0.1043 0.4640 0.035 Uiso 1 1 calc R
C16 C 0.4767(3) 0.0914(3) 0.5277(11) 0.0228(19) Uani 1 1 d .
C17 C 0.5162(3) 0.1430(3) 0.5072(12) 0.025(2) Uani 1 1 d .
H17A H 0.5433 0.1494 0.5826 0.030 Uiso 1 1 calc R
H17B H 0.5038 0.1647 0.5401 0.030 Uiso 1 1 calc R
C18 C 0.5347(3) 0.1544(3) 0.3294(12) 0.029(2) Uani 1 1 d .
H18A H 0.5502 0.1351 0.3001 0.035 Uiso 1 1 calc R
H18B H 0.5072 0.1450 0.2526 0.035 Uiso 1 1 calc R
C19 C 0.6119(3) 0.2288(3) 0.3865(12) 0.0229(19) Uani 1 1 d .
C20 C 0.6401(3) 0.2834(3) 0.3701(12) 0.0206(18) Uani 1 1 d .
C21 C 0.6163(3) 0.3100(3) 0.3703(12) 0.0233(19) Uani 1 1 d .
H21A H 0.5820 0.2940 0.3706 0.028 Uiso 1 1 calc R
C22 C 0.6373(4) 0.1105(4) 0.3694(15) 0.050(3) Uani 1 1 d .
H22A H 0.6579 0.1407 0.3095 0.060 Uiso 1 1 calc R
H22B H 0.6173 0.0851 0.2894 0.060 Uiso 1 1 calc R
H22C H 0.6577 0.1009 0.4309 0.060 Uiso 1 1 calc R
C23 C 0.8421(4) 0.1745(3) 0.5725(11) 0.026(2) Uani 1 1 d .
H23A H 0.8097 0.1618 0.5365 0.031 Uiso 1 1 calc R
C24 C 0.8643(3) 0.2188(3) 0.6512(12) 0.030(2) Uani 1 1 d .
H24A H 0.8475 0.2360 0.6680 0.036 Uiso 1 1 calc R
C25 C 0.9098(4) 0.2370(3) 0.7034(12) 0.030(2) Uani 1 1 d .
H25A H 0.9255 0.2669 0.7615 0.035 Uiso 1 1 calc R
C26 C 0.9339(3) 0.2122(3) 0.6726(12) 0.027(2) Uani 1 1 d .
H26A H 0.9669 0.2260 0.7032 0.033 Uiso 1 1 calc R
C27 C 0.9102(3) 0.1671(3) 0.5968(11) 0.0222(19) Uani 1 1 d .
C28 C 0.9349(3) 0.1381(3) 0.5784(11) 0.0223(19) Uani 1 1 d .
H28A H 0.9689 0.1594 0.5438 0.027 Uiso 1 1 calc R
H28B H 0.9185 0.1131 0.4915 0.027 Uiso 1 1 calc R
C29 C 0.9333(3) 0.1144(3) 0.7432(11) 0.0210(19) Uani 1 1 d .
H29A H 0.9486 0.1397 0.8297 0.025 Uiso 1 1 calc R
H29B H 0.8992 0.0930 0.7753 0.025 Uiso 1 1 calc R
C30 C 0.9414(3) 0.0456(3) 0.6556(12) 0.0203(18) Uani 1 1 d .
C31 C 0.9725(3) 0.0231(2) 0.6563(10) 0.0149(16) Uani 1 1 d .
C32 C 1.0224(3) 0.0503(3) 0.6598(11) 0.0189(17) Uani 1 1 d .
H32A H 1.0379 0.0845 0.6647 0.023 Uiso 1 1 calc R
C33 C 0.7871(3) -0.0024(3) 0.6511(15) 0.040(3) Uani 1 1 d .
H33A H 0.7986 -0.0191 0.7246 0.048 Uiso 1 1 calc R
H33B H 0.7667 -0.0246 0.5634 0.048 Uiso 1 1 calc R
H33C H 0.7683 0.0084 0.7161 0.048 Uiso 1 1 calc R

loop_
_atom_site_aniso_label
_atom_site_aniso_U_11
_atom_site_aniso_U_22
_atom_site_aniso_U_33
_atom_site_aniso_U_23
_atom_site_aniso_U_13
_atom_site_aniso_U_12
Zn1 0.0228(5) 0.0159(5) 0.0280(6) -0.0006(4) -0.0006(5) 0.0086(4)
Zn2 0.0309(6) 0.0213(5) 0.0390(7) 0.0002(5) -0.0046(5) 0.0122(5)
Zn3 0.0186(5) 0.0223(5) 0.0279(6) 0.0007(5) 0.0006(4) 0.0123(4)
I1 0.0336(3) 0.0224(3) 0.0290(3) 0.0054(3) 0.0048(3) 0.0142(2)
I2 0.0488(4) 0.0214(3) 0.0352(4) -0.0004(3) 0.0016(3) 0.0215(3)
I3 0.0279(3) 0.0393(4) 0.0384(4) -0.0085(3) -0.0084(3) 0.0142(3)
I4 0.0733(5) 0.0301(4) 0.0582(5) 0.0017(4) -0.0079(4) 0.0329(4)
I5 0.0236(3) 0.0478(4) 0.0374(4) -0.0038(3) -0.0050(3) 0.0223(3)
I6 0.0262(3) 0.0265(3) 0.0292(3) -0.0035(3) 0.0019(3) 0.0148(2)
O1 0.028(4) 0.019(3) 0.066(5) -0.012(3) 0.005(3) 0.012(3)
O2 0.017(3) 0.027(3) 0.039(4) -0.005(3) -0.010(3) 0.012(3)
O3 0.025(3) 0.017(3) 0.055(5) 0.005(3) -0.003(3) 0.012(3)
O4 0.046(5) 0.029(4) 0.061(5) 0.014(4) 0.026(4) 0.018(4)
O5 0.023(3) 0.017(3) 0.047(4) -0.010(3) -0.013(3) 0.010(3)
O6 0.028(4) 0.030(4) 0.046(4) 0.017(3) 0.006(3) 0.016(3)
N1 0.017(4) 0.021(4) 0.026(4) -0.001(3) 0.003(3) 0.007(3)
N2 0.026(4) 0.014(4) 0.027(4) -0.001(3) 0.003(3) 0.011(3)
N3 0.026(4) 0.016(4) 0.031(4) -0.009(3) -0.009(3) 0.009(3)
N4 0.026(4) 0.010(3) 0.043(5) 0.010(3) -0.004(4) 0.000(3)
N5 0.032(4) 0.025(4) 0.024(4) 0.005(3) 0.006(3) 0.021(4)
N6 0.017(4) 0.018(4) 0.037(4) -0.006(3) -0.009(3) 0.012(3)
C1 0.031(5) 0.027(5) 0.019(5) -0.006(4) 0.001(4) 0.005(4)
C2 0.037(5) 0.023(5) 0.030(6) 0.000(4) -0.008(5) 0.005(4)
C3 0.028(5) 0.053(7) 0.030(6) -0.004(5) -0.001(5) 0.012(5)
C4 0.021(5) 0.031(5) 0.043(6) 0.014(5) 0.005(5) 0.008(4)
C5 0.014(4) 0.018(4) 0.025(5) 0.006(4) -0.002(4) 0.002(3)
C6 0.030(5) 0.013(4) 0.027(5) -0.004(4) 0.003(4) 0.015(4)
C7 0.017(4) 0.015(4) 0.033(5) 0.001(4) 0.007(4) 0.006(4)
C8 0.024(4) 0.020(4) 0.034(5) -0.005(4) -0.002(4) 0.014(4)
C9 0.023(4) 0.019(4) 0.022(4) -0.004(4) 0.002(4) 0.011(3)
C10 0.025(4) 0.020(4) 0.029(5) 0.000(4) 0.002(4) 0.017(4)
C11 0.025(5) 0.021(5) 0.048(6) 0.006(5) -0.015(5) 0.006(4)
C12 0.053(7) 0.028(5) 0.034(6) 0.008(5) -0.013(5) 0.009(5)
C13 0.030(6) 0.029(6) 0.054(8) 0.016(5) -0.011(5) -0.004(5)
C14 0.044(7) 0.043(7) 0.046(7) -0.002(5) 0.000(5) 0.024(6)
C15 0.032(5) 0.025(5) 0.035(6) -0.003(4) 0.000(5) 0.017(4)
C16 0.027(5) 0.020(4) 0.024(5) -0.011(4) -0.011(4) 0.013(4)
C17 0.024(5) 0.018(5) 0.032(5) -0.006(4) -0.007(4) 0.009(4)
C18 0.018(4) 0.020(5) 0.042(6) -0.002(4) -0.011(4) 0.005(4)
C19 0.015(4) 0.012(4) 0.034(6) 0.004(4) -0.002(4) 0.001(3)
C20 0.011(4) 0.010(4) 0.040(5) -0.001(4) 0.003(4) 0.005(3)
C21 0.022(4) 0.009(4) 0.035(5) 0.008(4) 0.001(4) 0.005(3)
C22 0.066(8) 0.039(6) 0.047(7) -0.006(6) 0.019(7) 0.026(6)
C23 0.037(5) 0.023(5) 0.023(5) 0.004(4) 0.007(4) 0.020(4)
C24 0.055(6) 0.029(5) 0.025(5) -0.005(4) -0.006(5) 0.036(5)
C25 0.044(6) 0.032(5) 0.023(5) -0.002(4) -0.005(4) 0.026(5)
C26 0.034(5) 0.021(4) 0.025(5) 0.000(4) -0.010(5) 0.013(4)
C27 0.018(4) 0.015(4) 0.024(5) 0.005(4) 0.004(4) 0.001(3)
C28 0.025(5) 0.025(5) 0.028(5) -0.006(4) 0.001(4) 0.021(4)
C29 0.014(4) 0.030(5) 0.025(5) 0.000(4) 0.001(4) 0.015(4)
C30 0.021(4) 0.014(4) 0.031(5) -0.001(4) 0.002(4) 0.012(3)
C31 0.019(4) 0.006(3) 0.019(4) -0.005(3) -0.006(4) 0.006(3)
C32 0.017(4) 0.016(4) 0.030(5) 0.008(4) 0.006(4) 0.013(3)
C33 0.035(5) 0.019(4) 0.065(8) 0.026(5) 0.025(6) 0.012(4)

loop_
_atom_type_symbol
_atom_type_description
_atom_type_scat_dispersion_real
_atom_type_scat_dispersion_imag
_atom_type_scat_source
C C 0.0033 0.0016 'International Tables Vol C Tables 4.2.6.8 and 6.1.1.4'
H H 0.0000 0.0000 'International Tables Vol C Tables 4.2.6.8 and 6.1.1.4'
N N 0.0061 0.0033 'International Tables Vol C Tables 4.2.6.8 and 6.1.1.4'
O O 0.0106 0.0060 'International Tables Vol C Tables 4.2.6.8 and 6.1.1.4'
Zn Zn 0.2839 1.4301 'International Tables Vol C Tables 4.2.6.8 and 6.1.1.4'
I I -0.4742 1.8119 'International Tables Vol C Tables 4.2.6.8 and 6.1.1.4'

loop_
_geom_angle_atom_site_label_1
_geom_angle_atom_site_label_2
_geom_angle_atom_site_label_3
_geom_angle
_geom_angle_site_symmetry_1
_geom_angle_site_symmetry_3
N1 Zn1 O2 103.1(3) . .
N1 Zn1 I2 112.8(2) . .
O2 Zn1 I2 106.52(17) . .
N1 Zn1 I1 112.5(2) . .
O2 Zn1 I1 104.15(18) . .
I2 Zn1 I1 116.29(5) . .
O4 Zn2 N3 111.2(3) . .
O4 Zn2 I4 102.5(2) . .
N3 Zn2 I4 111.54(19) . .
O4 Zn2 I3 101.6(2) . .
N3 Zn2 I3 104.9(2) . .
I4 Zn2 I3 124.38(5) . .
O6 Zn3 N5 100.2(3) . .
O6 Zn3 I5 107.99(18) . .
N5 Zn3 I5 112.9(2) . .
O6 Zn3 I6 101.9(2) . .
N5 Zn3 I6 114.6(2) . .
I5 Zn3 I6 116.90(5) . .
C11 O2 Zn1 121.1(6) . .
C22 O4 Zn2 131.1(6) . .
C33 O6 Zn3 127.4(6) . .
C1 N1 C5 116.8(7) . .
C1 N1 Zn1 117.1(6) . .
C5 N1 Zn1 125.9(6) . .
C8 N2 C7 123.7(7) . .
C16 N3 C12 116.8(8) . .
C16 N3 Zn2 127.0(6) . .
C12 N3 Zn2 116.0(7) . .
C19 N4 C18 123.1(7) . .
C23 N5 C27 116.8(8) . .
C23 N5 Zn3 117.8(6) . .
C27 N5 Zn3 125.4(6) . .
C30 N6 C29 123.8(7) . .
N1 C1 C2 123.4(9) . .
C1 C2 C3 119.2(9) . .
C4 C3 C2 118.7(9) . .
C5 C4 C3 118.7(10) . .
N1 C5 C4 123.2(8) . .
N1 C5 C6 116.8(7) . .
C4 C5 C6 120.0(8) . .
C5 C6 C7 110.8(7) . .
N2 C7 C6 113.5(7) . .
O1 C8 N2 123.7(7) . .
O1 C8 C9 118.9(8) . .
N2 C8 C9 117.4(7) . .
C10 C9 C10 119.3(8) . 3_665
C10 C9 C8 118.9(7) . .
C10 C9 C8 121.8(7) 3_665 .
C9 C10 C9 120.7(8) . 2_655
N3 C12 C13 124.9(10) . .
C14 C13 C12 117.2(10) . .
C13 C14 C15 118.8(10) . .
C16 C15 C14 119.8(9) . .
N3 C16 C15 122.4(8) . .
N3 C16 C17 118.9(8) . .
C15 C16 C17 118.7(8) . .
C16 C17 C18 112.3(7) . .
N4 C18 C17 111.7(7) . .
O3 C19 N4 125.4(7) . .
O3 C19 C20 118.7(7) . .
N4 C19 C20 115.9(7) . .
C21 C20 C21 120.9(8) 2_655 .
C21 C20 C19 118.3(7) 2_655 .
C21 C20 C19 120.6(7) . .
C20 C21 C20 119.1(8) 3_665 .
N5 C23 C24 124.0(9) . .
C25 C24 C23 118.7(8) . .
C24 C25 C26 119.5(9) . .
C25 C26 C27 120.5(8) . .
N5 C27 C26 120.3(8) . .
N5 C27 C28 119.3(7) . .
C26 C27 C28 120.4(8) . .
C27 C28 C29 109.2(7) . .
N6 C29 C28 113.8(7) . .
O5 C30 N6 124.0(7) . .
O5 C30 C31 119.1(7) . .
N6 C30 C31 116.8(7) . .
C32 C31 C32 119.2(8) . 2_645
C32 C31 C30 122.4(6) . .
C32 C31 C30 118.3(7) 2_645 .
C31 C32 C31 120.7(8) . 3_765

loop_
_geom_bond_atom_site_label_1
_geom_bond_atom_site_label_2
_geom_bond_distance
_geom_bond_site_symmetry_2
Zn1 N1 2.044(7) .
Zn1 O2 2.052(6) .
Zn1 I2 2.5292(11) .
Zn1 I1 2.5689(12) .
Zn2 O4 2.032(7) .
Zn2 N3 2.058(7) .
Zn2 I4 2.5233(12) .
Zn2 I3 2.5766(13) .
Zn3 O6 2.026(6) .
Zn3 N5 2.042(7) .
Zn3 I5 2.5355(11) .
Zn3 I6 2.5779(12) .
O1 C8 1.263(10) .
O2 C11 1.414(10) .
O3 C19 1.221(10) .
O4 C22 1.410(12) .
O5 C30 1.255(10) .
O6 C33 1.403(10) .
N1 C1 1.347(11) .
N1 C5 1.357(11) .
N2 C8 1.328(11) .
N2 C7 1.455(10) .
N3 C16 1.341(11) .
N3 C12 1.344(12) .
N4 C19 1.317(11) .
N4 C18 1.486(10) .
N5 C23 1.352(11) .
N5 C27 1.364(11) .
N6 C30 1.327(10) .
N6 C29 1.441(10) .
C1 C2 1.349(13) .
C2 C3 1.395(14) .
C3 C4 1.378(13) .
C4 C5 1.369(12) .
C5 C6 1.506(11) .
C6 C7 1.518(12) .
C8 C9 1.474(11) .
C9 C10 1.393(11) .
C9 C10 1.397(11) 3_665
C10 C9 1.397(11) 2_655
C12 C13 1.388(15) .
C13 C14 1.376(15) .
C14 C15 1.398(14) .
C15 C16 1.375(12) .
C16 C17 1.501(12) .
C17 C18 1.517(13) .
C19 C20 1.517(10) .
C20 C21 1.382(10) 2_655
C20 C21 1.397(10) .
C21 C20 1.382(10) 3_665
C23 C24 1.378(12) .
C24 C25 1.335(13) .
C25 C26 1.375(12) .
C26 C27 1.389(12) .
C27 C28 1.491(11) .
C28 C29 1.512(12) .
C30 C31 1.486(10) .
C31 C32 1.384(11) .
C31 C32 1.414(10) 2_645
C32 C31 1.414(10) 3_765
